data_4030826
loop_
_publ_author_name
'Boinski, Tomasz'
'Cieszkowski, Artur'
'Rosa, Bart\/lomiej'
'Szumna, Agnieszka'

_publ_section_title
;
 Hybrid [n]Arenes through Thermodynamically Driven Macrocyclization
 Reactions.
;
_journal_issue 7
_journal_name_full 'The Journal of organic chemistry'
_journal_page_first 3488
_journal_paper_doi 10.1021/acs.joc.5b00099
_journal_volume 80
_journal_year 2015
_chemical_formula_sum 'C56 H80 O8'
_chemical_formula_weight 881.20
_chemical_name_systematic
; 
 ? 
;
_space_group_IT_number 2
_symmetry_cell_setting triclinic
_symmetry_space_group_name_Hall '-P 1'
_symmetry_space_group_name_H-M 'P -1'
_atom_sites_solution_hydrogens geom
_atom_sites_solution_primary direct
_atom_sites_solution_secondary difmap
_audit_creation_method SHELXL-97
_cell_angle_alpha 78.201(2)
_cell_angle_beta 88.483(2)
_cell_angle_gamma 81.806(2)
_cell_formula_units_Z 2
_cell_length_a 8.7786(3)
_cell_length_b 13.1685(4)
_cell_length_c 23.0265(7)
_cell_measurement_reflns_used 3298
_cell_measurement_temperature 173(2)
_cell_measurement_theta_max 66.78
_cell_measurement_theta_min 3.46
_cell_volume 2579.03(14)
_computing_cell_refinement 'Bruker SAINT'
_computing_data_collection 'Bruker APEX2'
_computing_data_reduction 'Bruker SAINT'
_computing_molecular_graphics X-Seed
_computing_publication_material X-Seed
_computing_structure_refinement 'SHELXL-97 (Sheldrick, 2008)'
_computing_structure_solution 'SHELXS-97 (Sheldrick, 2008)'
_diffrn_ambient_temperature 173(2)
_diffrn_measured_fraction_theta_full 0.962
_diffrn_measured_fraction_theta_max 0.962
_diffrn_measurement_device_type 'Bruker APEX-II CCD'
_diffrn_measurement_method '\f and \w scans'
_diffrn_radiation_monochromator graphite
_diffrn_radiation_source 'fine-focus sealed tube'
_diffrn_radiation_type CuK\a
_diffrn_radiation_wavelength 1.54178
_diffrn_reflns_av_R_equivalents 0.0418
_diffrn_reflns_av_sigmaI/netI 0.0497
_diffrn_reflns_limit_h_max 10
_diffrn_reflns_limit_h_min -10
_diffrn_reflns_limit_k_max 15
_diffrn_reflns_limit_k_min -15
_diffrn_reflns_limit_l_max 27
_diffrn_reflns_limit_l_min -27
_diffrn_reflns_number 20176
_diffrn_reflns_theta_full 66.60
_diffrn_reflns_theta_max 66.60
_diffrn_reflns_theta_min 3.46
_exptl_absorpt_coefficient_mu 0.583
_exptl_absorpt_correction_T_max 0.9633
_exptl_absorpt_correction_T_min 0.8482
_exptl_absorpt_correction_type multi-scan
_exptl_absorpt_process_details sadabs
_exptl_crystal_colour colourless
_exptl_crystal_density_diffrn 1.135
_exptl_crystal_density_method 'not measured'
_exptl_crystal_F_000 960
_exptl_crystal_size_max 0.33
_exptl_crystal_size_mid 0.17
_exptl_crystal_size_min 0.07
_refine_diff_density_max 0.302
_refine_diff_density_min -0.213
_refine_diff_density_rms 0.036
_refine_ls_extinction_coef 0.00118(18)
_refine_ls_extinction_expression Fc^*^=kFc[1+0.001xFc^2^\l^3^/sin(2\q)]^-1/4^
_refine_ls_extinction_method SHELXL
_refine_ls_goodness_of_fit_ref 1.036
_refine_ls_hydrogen_treatment constr
_refine_ls_matrix_type full
_refine_ls_number_parameters 586
_refine_ls_number_reflns 8776
_refine_ls_number_restraints 0
_refine_ls_restrained_S_all 1.036
_refine_ls_R_factor_all 0.0731
_refine_ls_R_factor_gt 0.0525
_refine_ls_shift/su_max 0.000
_refine_ls_shift/su_mean 0.000
_refine_ls_structure_factor_coef Fsqd
_refine_ls_weighting_details 'calc w=1/[\s^2^(Fo^2^)+(0.0771P)^2^+0.4071P] where P=(Fo^2^+2Fc^2^)/3'
_refine_ls_weighting_scheme calc
_refine_ls_wR_factor_gt 0.1415
_refine_ls_wR_factor_ref 0.1594
_reflns_number_gt 6307
_reflns_number_total 8776
_reflns_threshold_expression >2sigma(I)
_cod_data_source_file 6.cif
_cod_data_source_block e:\aga\crystal\naw4a_f3\shelx\naw4a_f3
_cod_depositor_comments
;
The following automatic conversions were performed:

'_symmetry_cell_setting' value 'Triclinic' changed to 'triclinic'
according to
/usr/data/users/saulius/crontab/automatic-downloads/rss-feeds/ACS/lib/dictionaries/cif_core.dic
dictionary named 'cif_core.dic' version 2.4.2 from 2011-04-26.

Automatic conversion script
Id: cif_fix_values 3105 2015-03-04 15:46:00Z robertas 

 Adding full bibliography for 4030825--4030830.cif.
;
_cod_original_sg_symbol_H-M P-1
_cod_database_code 4030826

loop_
_symmetry_equiv_pos_as_xyz
'x, y, z'
'-x, -y, -z'

loop_
_atom_site_label
_atom_site_type_symbol
_atom_site_fract_x
_atom_site_fract_y
_atom_site_fract_z
_atom_site_U_iso_or_equiv
_atom_site_adp_type
_atom_site_occupancy
_atom_site_symmetry_multiplicity
_atom_site_calc_flag
_atom_site_refinement_flags
_atom_site_disorder_assembly
_atom_site_disorder_group
C1 C 0.45491(19) 0.57214(14) -0.16862(8) 0.0416(4) Uani 1 1 d . . .
C2 C 0.57348(19) 0.56213(14) -0.12835(8) 0.0435(4) Uani 1 1 d . . .
H2 H 0.5487 0.5528 -0.0874 0.052 Uiso 1 1 calc R . .
C3 C 0.7256(2) 0.56500(14) -0.14455(8) 0.0439(4) Uani 1 1 d . . .
C4 C 0.7602(2) 0.57917(15) -0.20498(8) 0.0462(4) Uani 1 1 d . . .
C5 C 0.6458(2) 0.58897(15) -0.24700(8) 0.0470(4) Uani 1 1 d . . .
H5 H 0.6707 0.5982 -0.2880 0.056 Uiso 1 1 calc R . .
C6 C 0.4945(2) 0.58519(14) -0.22852(8) 0.0430(4) Uani 1 1 d . . .
O7 O 0.37338(15) 0.59611(12) -0.26693(6) 0.0566(4) Uani 1 1 d . . .
C8 C 0.4051(3) 0.5980(2) -0.32776(9) 0.0639(6) Uani 1 1 d . . .
H8A H 0.4622 0.6563 -0.3437 0.096 Uiso 1 1 calc R . .
H8B H 0.3082 0.6071 -0.3496 0.096 Uiso 1 1 calc R . .
H8C H 0.4670 0.5318 -0.3320 0.096 Uiso 1 1 calc R . .
O9 O 0.91272(15) 0.58317(13) -0.21840(6) 0.0613(4) Uani 1 1 d . . .
C10 C 0.9600(3) 0.5868(2) -0.27776(10) 0.0721(7) Uani 1 1 d . . .
H10A H 0.9361 0.5244 -0.2907 0.108 Uiso 1 1 calc R . .
H10B H 1.0712 0.5888 -0.2806 0.108 Uiso 1 1 calc R . .
H10C H 0.9057 0.6497 -0.3032 0.108 Uiso 1 1 calc R . .
C11 C 0.8558(2) 0.55113(18) -0.10060(8) 0.0528(5) Uani 1 1 d . . .
H11A H 0.9375 0.4965 -0.1096 0.063 Uiso 1 1 calc R . .
H11B H 0.9002 0.6175 -0.1063 0.063 Uiso 1 1 calc R . .
C12 C 0.81086(19) 0.52100(16) -0.03635(8) 0.0475(4) Uani 1 1 d . . .
C13 C 0.7982(2) 0.59279(16) 0.00044(8) 0.0496(5) Uani 1 1 d . . .
H13 H 0.8159 0.6626 -0.0153 0.060 Uiso 1 1 calc R . .
C14 C 0.7601(2) 0.56475(16) 0.06017(8) 0.0480(4) Uani 1 1 d . . .
C15 C 0.73950(19) 0.46222(16) 0.08508(8) 0.0464(4) Uani 1 1 d . . .
C16 C 0.7502(2) 0.39117(16) 0.04800(9) 0.0497(5) Uani 1 1 d . . .
H16 H 0.7346 0.3210 0.0640 0.060 Uiso 1 1 calc R . .
C17 C 0.7829(2) 0.41972(16) -0.01191(8) 0.0487(4) Uani 1 1 d . . .
O18 O 0.74274(17) 0.63415(12) 0.09799(6) 0.0631(4) Uani 1 1 d . . .
C19 C 0.8014(3) 0.73059(18) 0.08012(11) 0.0689(6) Uani 1 1 d . . .
H19A H 0.7449 0.7736 0.0448 0.083 Uiso 1 1 calc R . .
H19B H 0.9117 0.7178 0.0699 0.083 Uiso 1 1 calc R . .
C20 C 0.7810(3) 0.7864(2) 0.13113(12) 0.0776(7) Uani 1 1 d . . .
H20A H 0.8235 0.8534 0.1197 0.093 Uiso 1 1 calc R . .
H20B H 0.6694 0.8035 0.1383 0.093 Uiso 1 1 calc R . .
C21 C 0.8561(3) 0.7256(2) 0.18793(12) 0.0816(7) Uani 1 1 d . . .
H21A H 0.9676 0.7082 0.1809 0.098 Uiso 1 1 calc R . .
H21B H 0.8130 0.6590 0.1997 0.098 Uiso 1 1 calc R . .
C22 C 0.8348(4) 0.7841(2) 0.23871(13) 0.0834(8) Uani 1 1 d . . .
H22A H 0.8846 0.8483 0.2278 0.100 Uiso 1 1 calc R . .
H22B H 0.7234 0.8063 0.2435 0.100 Uiso 1 1 calc R . .
C23 C 0.8975(4) 0.7240(2) 0.29625(14) 0.1001(10) Uani 1 1 d . . .
H23A H 1.0089 0.7018 0.2914 0.120 Uiso 1 1 calc R . .
H23B H 0.8478 0.6598 0.3070 0.120 Uiso 1 1 calc R . .
C24 C 0.8770(5) 0.7812(2) 0.34706(14) 0.1099(11) Uani 1 1 d . . .
H24A H 0.9282 0.8440 0.3376 0.165 Uiso 1 1 calc R . .
H24B H 0.9224 0.7351 0.3831 0.165 Uiso 1 1 calc R . .
H24C H 0.7670 0.8016 0.3534 0.165 Uiso 1 1 calc R . .
O25 O 0.79631(17) 0.34989(12) -0.04975(6) 0.0619(4) Uani 1 1 d . . .
C26 C 0.6906(3) 0.2760(2) -0.04119(11) 0.0756(7) Uani 1 1 d . . .
H26A H 0.5843 0.3124 -0.0395 0.091 Uiso 1 1 calc R . .
H26B H 0.7129 0.2253 -0.0033 0.091 Uiso 1 1 calc R . .
C27 C 0.7059(3) 0.2194(2) -0.09225(11) 0.0791(7) Uani 1 1 d . . .
H27A H 0.8147 0.1883 -0.0951 0.095 Uiso 1 1 calc R . .
H27B H 0.6433 0.1613 -0.0837 0.095 Uiso 1 1 calc R . .
C28 C 0.6566(3) 0.28804(18) -0.15138(11) 0.0682(6) Uani 1 1 d . . .
H28A H 0.5496 0.3223 -0.1481 0.082 Uiso 1 1 calc R . .
H28B H 0.7232 0.3438 -0.1612 0.082 Uiso 1 1 calc R . .
C29 C 0.6644(3) 0.22884(19) -0.20113(11) 0.0715(6) Uani 1 1 d . . .
H29A H 0.6029 0.1704 -0.1900 0.086 Uiso 1 1 calc R . .
H29B H 0.7726 0.1980 -0.2058 0.086 Uiso 1 1 calc R . .
C30 C 0.6070(4) 0.2949(2) -0.26003(12) 0.0822(7) Uani 1 1 d . . .
H30A H 0.6670 0.3542 -0.2708 0.099 Uiso 1 1 calc R . .
H30B H 0.4980 0.3244 -0.2557 0.099 Uiso 1 1 calc R . .
C31 C 0.6187(4) 0.2349(2) -0.30984(13) 0.0993(10) Uani 1 1 d . . .
H31A H 0.7262 0.2054 -0.3144 0.149 Uiso 1 1 calc R . .
H31B H 0.5822 0.2825 -0.3469 0.149 Uiso 1 1 calc R . .
H31C H 0.5554 0.1782 -0.3005 0.149 Uiso 1 1 calc R . .
C32 C 0.7119(2) 0.42829(17) 0.15074(8) 0.0501(5) Uani 1 1 d . . .
H32A H 0.7568 0.4755 0.1718 0.060 Uiso 1 1 calc R . .
H32B H 0.7677 0.3568 0.1643 0.060 Uiso 1 1 calc R . .
C51 C 1.10309(19) 0.27660(14) 0.44603(8) 0.0438(4) Uani 1 1 d . . .
C52 C 0.9728(2) 0.23156(14) 0.46603(8) 0.0448(4) Uani 1 1 d . . .
H52 H 0.9819 0.1574 0.4771 0.054 Uiso 1 1 calc R . .
C53 C 0.82978(19) 0.28996(13) 0.47054(8) 0.0421(4) Uani 1 1 d . . .
C54 C 0.8201(2) 0.39845(13) 0.45466(8) 0.0420(4) Uani 1 1 d . . .
C55 C 0.9474(2) 0.44653(14) 0.43454(8) 0.0442(4) Uani 1 1 d . . .
H55 H 0.9386 0.5207 0.4235 0.053 Uiso 1 1 calc R . .
C56 C 1.0885(2) 0.38483(14) 0.43067(8) 0.0429(4) Uani 1 1 d . . .
O57 O 1.22087(15) 0.42524(10) 0.41126(7) 0.0557(4) Uani 1 1 d . . .
C58 C 1.2174(3) 0.53518(15) 0.39833(10) 0.0581(5) Uani 1 1 d . . .
H58A H 1.1515 0.5658 0.3637 0.087 Uiso 1 1 calc R . .
H58B H 1.3220 0.5520 0.3898 0.087 Uiso 1 1 calc R . .
H58C H 1.1764 0.5640 0.4325 0.087 Uiso 1 1 calc R . .
O59 O 0.67675(14) 0.45276(10) 0.46058(6) 0.0532(3) Uani 1 1 d . . .
C60 C 0.6586(2) 0.56383(15) 0.44545(11) 0.0624(6) Uani 1 1 d . . .
H60A H 0.7325 0.5897 0.4680 0.094 Uiso 1 1 calc R . .
H60B H 0.5537 0.5922 0.4550 0.094 Uiso 1 1 calc R . .
H60C H 0.6771 0.5863 0.4029 0.094 Uiso 1 1 calc R . .
C61 C 0.6874(2) 0.24190(14) 0.49257(10) 0.0528(5) Uani 1 1 d . . .
H61A H 0.6493 0.2691 0.5281 0.063 Uiso 1 1 calc R . .
H61B H 0.6068 0.2656 0.4616 0.063 Uiso 1 1 calc R . .
C62 C 0.7085(2) 0.12377(14) 0.50837(10) 0.0508(5) Uani 1 1 d . . .
C63 C 0.7500(2) 0.07162(17) 0.56536(11) 0.0594(5) Uani 1 1 d . . .
H63 H 0.7683 0.1111 0.5941 0.071 Uiso 1 1 calc R . .
C64 C 0.7658(2) -0.03697(16) 0.58174(11) 0.0601(5) Uani 1 1 d . B .
C65 C 0.7360(2) -0.09606(15) 0.54172(11) 0.0556(5) Uani 1 1 d . . .
C66 C 0.6970(2) -0.04453(15) 0.48402(11) 0.0563(5) Uani 1 1 d . . .
H66 H 0.6783 -0.0842 0.4555 0.068 Uiso 1 1 calc R . .
C67 C 0.6847(2) 0.06408(15) 0.46719(10) 0.0520(5) Uani 1 1 d . . .
O68 O 0.8014(2) -0.08867(16) 0.63951(9) 0.0958(6) Uani 1 1 d . . .
C70 C 0.9284(6) -0.1299(3) 0.73047(16) 0.1416(17) Uani 1 1 d . . .
H70A H 0.8503 -0.1769 0.7437 0.170 Uiso 1 1 calc R A 1
H70B H 1.0263 -0.1727 0.7230 0.170 Uiso 1 1 calc R A 1
C71 C 0.9486(6) -0.0718(3) 0.77249(19) 0.1310(14) Uani 1 1 d . B .
H71A H 0.8586 -0.0164 0.7700 0.157 Uiso 1 1 calc R . .
H71B H 1.0399 -0.0360 0.7607 0.157 Uiso 1 1 calc R . .
C72 C 0.9690(5) -0.1246(4) 0.83591(17) 0.1280(13) Uani 1 1 d . . .
H72A H 0.8828 -0.1656 0.8474 0.154 Uiso 1 1 calc R B .
H72B H 1.0651 -0.1749 0.8397 0.154 Uiso 1 1 calc R . .
C73 C 0.9756(9) -0.0574(5) 0.8775(3) 0.204(3) Uani 1 1 d . B .
H73A H 1.0689 -0.0230 0.8679 0.245 Uiso 1 1 calc R . .
H73B H 0.8863 -0.0015 0.8689 0.245 Uiso 1 1 calc R . .
C74 C 0.9775(8) -0.0943(5) 0.9367(2) 0.196(3) Uani 1 1 d . . .
H74A H 1.0185 -0.1690 0.9451 0.294 Uiso 1 1 calc R B .
H74B H 0.8725 -0.0846 0.9522 0.294 Uiso 1 1 calc R . .
H74C H 1.0428 -0.0560 0.9557 0.294 Uiso 1 1 calc R . .
O75 O 0.64506(18) 0.11796(11) 0.41074(7) 0.0641(4) Uani 1 1 d . . .
C76 C 0.6252(3) 0.05825(17) 0.36728(11) 0.0649(6) Uani 1 1 d . . .
H76A H 0.5429 0.0143 0.3799 0.078 Uiso 1 1 calc R . .
H76B H 0.7217 0.0113 0.3631 0.078 Uiso 1 1 calc R . .
C77 C 0.5830(3) 0.12999(18) 0.30899(11) 0.0718(6) Uani 1 1 d . . .
H77A H 0.6638 0.1756 0.2974 0.086 Uiso 1 1 calc R . .
H77B H 0.4852 0.1755 0.3133 0.086 Uiso 1 1 calc R . .
C78 C 0.5654(3) 0.0700(2) 0.26091(12) 0.0783(7) Uani 1 1 d . . .
H78A H 0.6622 0.0221 0.2585 0.094 Uiso 1 1 calc R . .
H78B H 0.4826 0.0261 0.2726 0.094 Uiso 1 1 calc R . .
C79 C 0.5288(4) 0.1358(2) 0.20017(12) 0.0833(7) Uani 1 1 d . . .
H79A H 0.4317 0.1836 0.2023 0.100 Uiso 1 1 calc R . .
H79B H 0.6115 0.1796 0.1882 0.100 Uiso 1 1 calc R . .
C80 C 0.5121(4) 0.0739(3) 0.15332(15) 0.1041(10) Uani 1 1 d . . .
H80A H 0.6089 0.0258 0.1514 0.125 Uiso 1 1 calc R . .
H80B H 0.4290 0.0304 0.1652 0.125 Uiso 1 1 calc R . .
C81 C 0.4766(6) 0.1388(4) 0.09297(17) 0.1512(18) Uani 1 1 d . . .
H81A H 0.3740 0.1794 0.0929 0.227 Uiso 1 1 calc R . .
H81B H 0.4792 0.0930 0.0642 0.227 Uiso 1 1 calc R . .
H81C H 0.5533 0.1866 0.0821 0.227 Uiso 1 1 calc R . .
C82 C 0.7406(2) -0.21334(15) 0.55910(12) 0.0613(6) Uani 1 1 d . . .
H82A H 0.6668 -0.2349 0.5338 0.074 Uiso 1 1 calc R . .
H82B H 0.7052 -0.2310 0.6006 0.074 Uiso 1 1 calc R . .
C69A C 0.8727(7) -0.0475(5) 0.6732(3) 0.079(2) Uiso 0.511(9) 1 d P B 1
H69A H 0.8043 0.0120 0.6844 0.095 Uiso 0.511(9) 1 calc PR B 1
H69B H 0.9626 -0.0200 0.6520 0.095 Uiso 0.511(9) 1 calc PR B 1
C69B C 0.9488(8) -0.1001(6) 0.6622(3) 0.087(2) Uiso 0.489(9) 1 d P B 2
H69C H 0.9932 -0.0338 0.6509 0.104 Uiso 0.489(9) 1 calc PR B 2
H69D H 1.0169 -0.1560 0.6475 0.104 Uiso 0.489(9) 1 calc PR B 2

loop_
_atom_site_aniso_label
_atom_site_aniso_U_11
_atom_site_aniso_U_22
_atom_site_aniso_U_33
_atom_site_aniso_U_23
_atom_site_aniso_U_13
_atom_site_aniso_U_12
C1 0.0390(9) 0.0465(9) 0.0375(10) -0.0044(8) -0.0009(7) -0.0063(7)
C2 0.0402(9) 0.0539(10) 0.0354(9) -0.0056(8) 0.0003(7) -0.0079(7)
C3 0.0414(9) 0.0526(10) 0.0366(10) -0.0053(8) -0.0006(7) -0.0078(7)
C4 0.0415(9) 0.0550(11) 0.0419(10) -0.0088(9) 0.0041(8) -0.0078(8)
C5 0.0461(10) 0.0582(11) 0.0356(10) -0.0067(8) 0.0017(7) -0.0086(8)
C6 0.0442(9) 0.0477(10) 0.0358(9) -0.0054(8) -0.0046(7) -0.0057(7)
O7 0.0465(7) 0.0860(10) 0.0359(7) -0.0084(7) -0.0047(5) -0.0099(6)
C8 0.0625(13) 0.0919(17) 0.0384(11) -0.0166(11) -0.0052(9) -0.0082(11)
O9 0.0428(7) 0.1012(12) 0.0411(8) -0.0128(7) 0.0071(6) -0.0174(7)
C10 0.0547(12) 0.114(2) 0.0505(13) -0.0230(13) 0.0165(10) -0.0170(12)
C11 0.0404(9) 0.0775(14) 0.0393(10) -0.0053(10) -0.0002(8) -0.0141(9)
C12 0.0316(8) 0.0690(12) 0.0404(10) -0.0058(9) -0.0039(7) -0.0092(8)
C13 0.0420(9) 0.0613(12) 0.0439(11) -0.0036(9) -0.0025(8) -0.0116(8)
C14 0.0377(9) 0.0631(12) 0.0434(10) -0.0109(9) -0.0009(7) -0.0080(8)
C15 0.0312(8) 0.0657(12) 0.0405(10) -0.0058(9) -0.0033(7) -0.0073(8)
C16 0.0408(9) 0.0592(11) 0.0475(11) -0.0050(9) -0.0016(8) -0.0091(8)
C17 0.0379(9) 0.0645(12) 0.0442(11) -0.0115(9) -0.0018(7) -0.0075(8)
O18 0.0688(9) 0.0719(9) 0.0545(9) -0.0194(8) 0.0110(7) -0.0218(7)
C19 0.0795(15) 0.0624(13) 0.0660(15) -0.0124(12) 0.0063(12) -0.0155(11)
C20 0.0912(18) 0.0676(15) 0.0786(17) -0.0232(13) 0.0044(14) -0.0146(13)
C21 0.0920(19) 0.0755(16) 0.0820(18) -0.0261(14) -0.0034(14) -0.0123(13)
C22 0.103(2) 0.0684(15) 0.0839(19) -0.0245(14) -0.0029(15) -0.0158(14)
C23 0.141(3) 0.0787(18) 0.082(2) -0.0225(16) -0.0127(19) -0.0082(18)
C24 0.171(3) 0.0813(19) 0.083(2) -0.0300(17) -0.010(2) -0.017(2)
O25 0.0608(8) 0.0750(10) 0.0559(9) -0.0230(8) 0.0085(7) -0.0176(7)
C26 0.0975(18) 0.0778(16) 0.0594(14) -0.0176(13) 0.0081(13) -0.0346(14)
C27 0.105(2) 0.0693(15) 0.0689(16) -0.0199(13) 0.0030(14) -0.0231(14)
C28 0.0807(15) 0.0606(13) 0.0665(15) -0.0199(12) 0.0016(12) -0.0110(11)
C29 0.0886(17) 0.0597(13) 0.0689(15) -0.0183(12) 0.0042(12) -0.0122(12)
C30 0.111(2) 0.0669(15) 0.0709(17) -0.0149(13) -0.0002(15) -0.0189(14)
C31 0.150(3) 0.0856(19) 0.0710(18) -0.0237(16) -0.0041(18) -0.0318(19)
C32 0.0397(9) 0.0686(12) 0.0393(10) -0.0039(9) -0.0026(7) -0.0081(8)
C51 0.0393(9) 0.0422(9) 0.0498(11) -0.0089(8) 0.0035(7) -0.0066(7)
C52 0.0426(9) 0.0389(9) 0.0526(11) -0.0087(8) 0.0054(8) -0.0064(7)
C53 0.0395(9) 0.0410(9) 0.0465(10) -0.0118(8) 0.0050(7) -0.0048(7)
C54 0.0423(9) 0.0425(9) 0.0409(10) -0.0118(8) 0.0013(7) -0.0007(7)
C55 0.0512(10) 0.0370(9) 0.0435(10) -0.0061(8) 0.0013(8) -0.0064(7)
C56 0.0434(9) 0.0442(9) 0.0419(10) -0.0071(8) 0.0016(7) -0.0118(7)
O57 0.0487(7) 0.0460(7) 0.0711(9) -0.0049(7) 0.0087(6) -0.0141(6)
C58 0.0650(12) 0.0470(11) 0.0640(13) -0.0067(10) 0.0060(10) -0.0214(9)
O59 0.0460(7) 0.0422(7) 0.0687(9) -0.0111(6) 0.0081(6) 0.0018(5)
C60 0.0608(12) 0.0411(10) 0.0797(16) -0.0085(10) 0.0031(11) 0.0059(9)
C61 0.0430(10) 0.0423(10) 0.0727(14) -0.0142(10) 0.0127(9) -0.0031(7)
C62 0.0360(9) 0.0442(10) 0.0709(14) -0.0098(10) 0.0136(9) -0.0062(7)
C63 0.0482(11) 0.0558(12) 0.0757(15) -0.0145(11) 0.0108(10) -0.0131(9)
C64 0.0481(11) 0.0523(12) 0.0747(15) 0.0013(11) 0.0069(10) -0.0113(9)
C65 0.0349(9) 0.0433(10) 0.0842(15) -0.0053(10) 0.0152(9) -0.0048(7)
C66 0.0432(10) 0.0443(10) 0.0812(15) -0.0153(11) 0.0121(10) -0.0042(8)
C67 0.0382(9) 0.0445(10) 0.0703(14) -0.0080(10) 0.0126(9) -0.0037(7)
O68 0.0986(14) 0.0861(12) 0.0932(14) 0.0215(11) -0.0170(11) -0.0350(10)
C70 0.210(5) 0.143(3) 0.085(2) -0.006(2) -0.026(3) -0.090(3)
C71 0.154(4) 0.117(3) 0.123(3) -0.010(3) -0.008(3) -0.040(3)
C72 0.141(3) 0.151(4) 0.096(3) -0.036(3) -0.006(2) -0.019(3)
C73 0.288(9) 0.203(6) 0.148(5) -0.054(5) 0.021(5) -0.104(6)
C74 0.249(7) 0.222(7) 0.122(4) -0.064(4) -0.016(4) -0.004(5)
O75 0.0722(9) 0.0471(8) 0.0707(10) -0.0095(7) 0.0036(7) -0.0044(6)
C76 0.0636(13) 0.0533(12) 0.0784(16) -0.0178(12) 0.0083(11) -0.0053(10)
C77 0.0779(15) 0.0579(13) 0.0781(17) -0.0134(12) 0.0080(12) -0.0063(11)
C78 0.0918(18) 0.0607(14) 0.0820(18) -0.0155(13) 0.0042(14) -0.0081(12)
C79 0.099(2) 0.0717(16) 0.0789(18) -0.0107(14) 0.0065(15) -0.0203(14)
C80 0.125(3) 0.099(2) 0.093(2) -0.0233(19) -0.0010(19) -0.0256(19)
C81 0.197(5) 0.183(4) 0.082(2) -0.004(3) 0.005(3) -0.088(4)
C82 0.0418(10) 0.0448(11) 0.0930(17) -0.0049(11) 0.0134(10) -0.0069(8)

loop_
_atom_type_symbol
_atom_type_description
_atom_type_scat_dispersion_real
_atom_type_scat_dispersion_imag
_atom_type_scat_source
C C 0.0181 0.0091 'International Tables Vol C Tables 4.2.6.8 and 6.1.1.4'
H H 0.0000 0.0000 'International Tables Vol C Tables 4.2.6.8 and 6.1.1.4'
O O 0.0492 0.0322 'International Tables Vol C Tables 4.2.6.8 and 6.1.1.4'

loop_
_geom_angle_atom_site_label_1
_geom_angle_atom_site_label_2
_geom_angle_atom_site_label_3
_geom_angle
_geom_angle_site_symmetry_3
C2 C1 C6 117.09(16) .
C2 C1 C32 123.34(16) 2_665
C6 C1 C32 119.56(15) 2_665
C3 C2 C1 123.60(17) .
C2 C3 C4 117.54(16) .
C2 C3 C11 123.72(16) .
C4 C3 C11 118.72(16) .
O9 C4 C5 124.07(16) .
O9 C4 C3 114.86(15) .
C5 C4 C3 121.07(17) .
C4 C5 C6 119.28(17) .
O7 C6 C5 123.37(16) .
O7 C6 C1 115.19(15) .
C5 C6 C1 121.42(16) .
C6 O7 C8 118.73(15) .
C4 O9 C10 118.48(15) .
C12 C11 C3 114.88(15) .
C13 C12 C17 117.81(18) .
C13 C12 C11 121.11(18) .
C17 C12 C11 121.07(18) .
C12 C13 C14 121.36(19) .
O18 C14 C15 116.06(17) .
O18 C14 C13 123.30(18) .
C15 C14 C13 120.63(18) .
C16 C15 C14 117.73(17) .
C16 C15 C32 120.88(18) .
C14 C15 C32 121.35(17) .
C15 C16 C17 121.72(19) .
O25 C17 C16 122.85(18) .
O25 C17 C12 116.46(17) .
C16 C17 C12 120.63(18) .
C14 O18 C19 118.34(16) .
O18 C19 C20 107.50(19) .
C21 C20 C19 114.6(2) .
C20 C21 C22 113.6(2) .
C23 C22 C21 115.1(2) .
C22 C23 C24 115.6(3) .
C17 O25 C26 116.57(16) .
O25 C26 C27 108.6(2) .
C28 C27 C26 114.1(2) .
C29 C28 C27 113.3(2) .
C28 C29 C30 114.2(2) .
C29 C30 C31 113.6(2) .
C15 C32 C1 115.25(14) 2_665
C56 C51 C52 117.84(15) .
C56 C51 C82 118.89(16) 2_756
C52 C51 C82 123.27(16) 2_756
C51 C52 C53 123.01(16) .
C52 C53 C54 117.33(16) .
C52 C53 C61 123.50(16) .
C54 C53 C61 119.16(15) .
O59 C54 C55 123.38(16) .
O59 C54 C53 115.14(15) .
C55 C54 C53 121.48(15) .
C54 C55 C56 119.20(16) .
O57 C56 C51 115.43(15) .
O57 C56 C55 123.43(16) .
C51 C56 C55 121.14(16) .
C56 O57 C58 118.72(15) .
C54 O59 C60 118.19(15) .
C62 C61 C53 115.49(14) .
C63 C62 C67 117.83(18) .
C63 C62 C61 120.39(19) .
C67 C62 C61 121.76(19) .
C62 C63 C64 121.8(2) .
C65 C64 O68 117.8(2) .
C65 C64 C63 120.5(2) .
O68 C64 C63 121.6(2) .
C64 C65 C66 118.11(18) .
C64 C65 C82 122.0(2) .
C66 C65 C82 119.9(2) .
C65 C66 C67 121.3(2) .
O75 C67 C62 116.56(17) .
O75 C67 C66 123.08(19) .
C62 C67 C66 120.3(2) .
C69A O68 C69B 42.3(3) .
C69A O68 C64 120.7(3) .
C69B O68 C64 121.6(3) .
C71 C70 C69B 128.4(4) .
C71 C70 C69A 105.3(4) .
C69B C70 C69A 35.8(3) .
C70 C71 C72 119.7(4) .
C73 C72 C71 116.3(5) .
C74 C73 C72 122.0(6) .
C67 O75 C76 117.56(16) .
O75 C76 C77 109.83(18) .
C76 C77 C78 111.8(2) .
C79 C78 C77 115.5(2) .
C80 C79 C78 114.2(2) .
C81 C80 C79 114.4(3) .
C65 C82 C51 115.15(16) 2_756
O68 C69A C70 110.4(4) .
O68 C69B C70 104.6(5) .

loop_
_geom_bond_atom_site_label_1
_geom_bond_atom_site_label_2
_geom_bond_distance
_geom_bond_site_symmetry_2
C1 C2 1.387(2) .
C1 C6 1.395(3) .
C1 C32 1.511(2) 2_665
C2 C3 1.380(2) .
C3 C4 1.397(3) .
C3 C11 1.514(2) .
C4 O9 1.372(2) .
C4 C5 1.387(3) .
C5 C6 1.389(3) .
C6 O7 1.374(2) .
O7 C8 1.417(2) .
O9 C10 1.412(2) .
C11 C12 1.508(3) .
C12 C13 1.384(3) .
C12 C17 1.391(3) .
C13 C14 1.394(3) .
C14 O18 1.377(2) .
C14 C15 1.390(3) .
C15 C16 1.382(3) .
C15 C32 1.510(3) .
C16 C17 1.387(3) .
C17 O25 1.382(2) .
O18 C19 1.417(3) .
C19 C20 1.502(3) .
C20 C21 1.501(4) .
C21 C22 1.520(4) .
C22 C23 1.473(4) .
C23 C24 1.510(4) .
O25 C26 1.420(3) .
C26 C27 1.509(3) .
C27 C28 1.508(4) .
C28 C29 1.507(3) .
C29 C30 1.510(4) .
C30 C31 1.513(4) .
C32 C1 1.511(2) 2_665
C51 C56 1.385(2) .
C51 C52 1.388(2) .
C51 C82 1.515(2) 2_756
C52 C53 1.389(2) .
C53 C54 1.391(2) .
C53 C61 1.510(3) .
C54 O59 1.374(2) .
C54 C55 1.385(3) .
C55 C56 1.393(3) .
C56 O57 1.373(2) .
O57 C58 1.413(2) .
O59 C60 1.419(2) .
C61 C62 1.509(3) .
C62 C63 1.383(3) .
C62 C67 1.386(3) .
C63 C64 1.390(3) .
C64 C65 1.374(3) .
C64 O68 1.386(3) .
C65 C66 1.390(3) .
C65 C82 1.509(3) .
C66 C67 1.393(3) .
C67 O75 1.375(3) .
O68 C69A 1.258(6) .
O68 C69B 1.385(7) .
C70 C71 1.380(5) .
C70 C69B 1.553(7) .
C70 C69A 1.566(7) .
C71 C72 1.487(5) .
C72 C73 1.438(6) .
C73 C74 1.349(7) .
O75 C76 1.422(3) .
C76 C77 1.496(3) .
C77 C78 1.509(3) .
C78 C79 1.503(4) .
C79 C80 1.501(4) .
C80 C81 1.490(5) .
C82 C51 1.515(2) 2_756
